data_7022075
loop_
_publ_author_name
'Sun, Song'
'Nie, Kun'
'Tan, Yufang'
'Zhao, Bei'
'Zhang, Yong'
'Shen, Qi'
'Yao, Yingming'

_publ_section_title
;
 Bimetallic lanthanide amido complexes as highly active initiators for the
 ring-opening polymerization of lactides.
;
_journal_issue 8
_journal_name_full 'Dalton transactions (Cambridge, England : 2003)'
_journal_page_first 2870
_journal_page_last 2878
_journal_paper_doi 10.1039/c2dt31597a
_journal_volume 42
_journal_year 2013
_chemical_formula_moiety 'C64 H124 N8 Nd2 Si8'
_chemical_formula_sum 'C64 H124 N8 Nd2 Si8'
_chemical_formula_weight 1518.91
_chemical_name_systematic
;
?
;
_space_group_IT_number 2
_symmetry_cell_setting triclinic
_symmetry_Int_Tables_number 2
_symmetry_space_group_name_Hall '-P 1'
_symmetry_space_group_name_H-M 'P -1'
_atom_sites_solution_hydrogens geom
_atom_sites_solution_primary direct
_atom_sites_solution_secondary difmap
_audit_creation_method SHELXL-97
_cell_angle_alpha 82.717(9)
_cell_angle_beta 81.736(9)
_cell_angle_gamma 82.820(9)
_cell_formula_units_Z 1
_cell_length_a 9.7093(12)
_cell_length_b 12.6706(17)
_cell_length_c 17.136(2)
_cell_measurement_reflns_used 8619
_cell_measurement_temperature 223(2)
_cell_measurement_theta_max 27.6
_cell_measurement_theta_min 3.0
_cell_volume 2057.1(5)
_computing_cell_refinement CrystalClear
_computing_data_collection CrystalClear
_computing_data_reduction CrystalStructure
_computing_structure_refinement 'SHELXL-97 (Sheldrick, 1997)'
_computing_structure_solution 'SHELXS-97 (Sheldrick, 1990)'
_diffrn_ambient_temperature 223(2)
_diffrn_detector_area_resol_mean 14.63
_diffrn_measured_fraction_theta_full 0.992
_diffrn_measured_fraction_theta_max 0.992
_diffrn_measurement_device_type 'Rigaku Saturn'
_diffrn_measurement_method \w
_diffrn_radiation_monochromator graphite
_diffrn_radiation_source 'fine-focus sealed tube'
_diffrn_radiation_type MoK\a
_diffrn_radiation_wavelength 0.71075
_diffrn_reflns_av_R_equivalents 0.0477
_diffrn_reflns_av_sigmaI/netI 0.0747
_diffrn_reflns_limit_h_max 11
_diffrn_reflns_limit_h_min -11
_diffrn_reflns_limit_k_max 15
_diffrn_reflns_limit_k_min -14
_diffrn_reflns_limit_l_max 20
_diffrn_reflns_limit_l_min -18
_diffrn_reflns_number 16749
_diffrn_reflns_theta_full 25.50
_diffrn_reflns_theta_max 25.50
_diffrn_reflns_theta_min 3.00
_exptl_absorpt_coefficient_mu 1.402
_exptl_absorpt_correction_T_max 0.869
_exptl_absorpt_correction_T_min 0.507
_exptl_absorpt_correction_type multi-scan
_exptl_absorpt_process_details 'Jacobson, R. (1998) Private communication'
_exptl_crystal_colour colorless
_exptl_crystal_density_diffrn 1.226
_exptl_crystal_density_method 'not measured'
_exptl_crystal_description block
_exptl_crystal_F_000 796
_exptl_crystal_size_max 0.60
_exptl_crystal_size_mid 0.15
_exptl_crystal_size_min 0.10
_refine_diff_density_max 0.777
_refine_diff_density_min -1.242
_refine_diff_density_rms 0.109
_refine_ls_extinction_method none
_refine_ls_goodness_of_fit_ref 1.085
_refine_ls_hydrogen_treatment constr
_refine_ls_matrix_type full
_refine_ls_number_parameters 377
_refine_ls_number_reflns 7604
_refine_ls_number_restraints 0
_refine_ls_restrained_S_all 1.085
_refine_ls_R_factor_all 0.0818
_refine_ls_R_factor_gt 0.0622
_refine_ls_shift/su_max 0.001
_refine_ls_shift/su_mean 0.000
_refine_ls_structure_factor_coef Fsqd
_refine_ls_weighting_details 'calc w=1/[\s^2^(Fo^2^)+(0.0622P)^2^+2.9918P] where P=(Fo^2^+2Fc^2^)/3'
_refine_ls_weighting_scheme calc
_refine_ls_wR_factor_gt 0.1362
_refine_ls_wR_factor_ref 0.1511
_reflns_number_gt 6051
_reflns_number_total 7604
_reflns_threshold_expression >2sigma(I)
_cod_data_source_file c2dt31597a.txt
_cod_data_source_block complex1
_cod_database_code 7022075

loop_
_symmetry_equiv_pos_as_xyz
'x, y, z'
'-x, -y, -z'

loop_
_atom_site_label
_atom_site_type_symbol
_atom_site_fract_x
_atom_site_fract_y
_atom_site_fract_z
_atom_site_U_iso_or_equiv
_atom_site_adp_type
_atom_site_occupancy
_atom_site_symmetry_multiplicity
_atom_site_calc_flag
_atom_site_refinement_flags
Nd1 Nd 0.31587(4) 0.33000(3) 0.75288(2) 0.04225(14) Uani 1 1 d .
Si1 Si 0.0675(2) 0.50663(17) 0.68290(13) 0.0554(5) Uani 1 1 d .
Si2 Si 0.2609(2) 0.61276(16) 0.76331(14) 0.0609(6) Uani 1 1 d .
Si3 Si 0.5539(2) 0.24453(17) 0.89320(12) 0.0525(5) Uani 1 1 d .
Si4 Si 0.2555(2) 0.31657(16) 0.95550(12) 0.0533(5) Uani 1 1 d .
N1 N 0.2932(5) 0.1567(4) 0.7055(3) 0.0414(12) Uani 1 1 d .
N2 N 0.4658(6) 0.3355(4) 0.6279(3) 0.0462(13) Uani 1 1 d .
N3 N 0.2080(5) 0.5022(4) 0.7327(3) 0.0468(13) Uani 1 1 d .
N4 N 0.3838(5) 0.2956(4) 0.8783(3) 0.0460(13) Uani 1 1 d .
C1 C 0.4473(8) -0.0161(5) 0.7071(5) 0.0573(19) Uani 1 1 d .
H1A H 0.3674 -0.0458 0.7390 0.086 Uiso 1 1 calc R
H1B H 0.5305 -0.0389 0.7328 0.086 Uiso 1 1 calc R
H1C H 0.4607 -0.0411 0.6550 0.086 Uiso 1 1 calc R
C2 C 0.4213(6) 0.1054(5) 0.6985(3) 0.0408(14) Uani 1 1 d .
C3 C 0.5439(7) 0.1567(5) 0.6817(4) 0.0481(16) Uani 1 1 d .
H3 H 0.6214 0.1214 0.7051 0.058 Uiso 1 1 calc R
C4 C 0.5660(7) 0.2531(6) 0.6350(4) 0.0507(17) Uani 1 1 d .
C5 C 0.7136(8) 0.2632(7) 0.5923(5) 0.072(2) Uani 1 1 d .
H5A H 0.7188 0.2463 0.5383 0.108 Uiso 1 1 calc R
H5B H 0.7801 0.2139 0.6199 0.108 Uiso 1 1 calc R
H5C H 0.7359 0.3359 0.5917 0.108 Uiso 1 1 calc R
C6 C 0.1776(7) 0.0967(5) 0.6991(4) 0.0457(15) Uani 1 1 d .
C7 C 0.0964(7) 0.0561(5) 0.7683(4) 0.0467(16) Uani 1 1 d .
C8 C -0.0056(11) 0.0028(6) 0.7546(5) 0.075(3) Uani 1 1 d .
H8 H -0.0588 -0.0278 0.8002 0.090 Uiso 1 1 calc R
C9 C -0.0435(9) -0.0138(7) 0.6856(6) 0.077(2) Uani 1 1 d .
H9 H -0.1199 -0.0515 0.6832 0.092 Uiso 1 1 calc R
C10 C 0.0370(9) 0.0282(7) 0.6174(5) 0.076(2) Uani 1 1 d .
H10 H 0.0153 0.0190 0.5672 0.091 Uiso 1 1 calc R
C11 C 0.1496(7) 0.0840(6) 0.6233(4) 0.0579(19) Uani 1 1 d .
C12 C 0.1221(7) 0.0665(6) 0.8504(4) 0.0497(16) Uani 1 1 d .
H12 H 0.1813 0.1254 0.8472 0.060 Uiso 1 1 calc R
C13 C -0.0132(8) 0.0956(6) 0.9042(5) 0.0616(19) Uani 1 1 d .
H13A H -0.0659 0.1573 0.8788 0.092 Uiso 1 1 calc R
H13B H 0.0090 0.1124 0.9543 0.092 Uiso 1 1 calc R
H13C H -0.0687 0.0356 0.9136 0.092 Uiso 1 1 calc R
C14 C 0.1993(9) -0.0336(7) 0.8892(5) 0.077(3) Uani 1 1 d .
H14A H 0.1463 -0.0939 0.8904 0.116 Uiso 1 1 calc R
H14B H 0.2102 -0.0231 0.9430 0.116 Uiso 1 1 calc R
H14C H 0.2909 -0.0479 0.8591 0.116 Uiso 1 1 calc R
C15 C 0.2352(13) 0.1307(12) 0.5481(6) 0.118(2) Uani 1 1 d .
H15 H 0.3070 0.1705 0.5632 0.142 Uiso 1 1 calc R
C16 C 0.1499(12) 0.2036(11) 0.4943(6) 0.118(2) Uani 1 1 d .
H16A H 0.0746 0.1671 0.4825 0.177 Uiso 1 1 calc R
H16B H 0.2085 0.2246 0.4455 0.177 Uiso 1 1 calc R
H16C H 0.1108 0.2668 0.5199 0.177 Uiso 1 1 calc R
C17 C 0.3101(12) 0.0355(11) 0.5033(6) 0.118(2) Uani 1 1 d .
H17A H 0.2428 -0.0135 0.4994 0.177 Uiso 1 1 calc R
H17B H 0.3839 -0.0019 0.5322 0.177 Uiso 1 1 calc R
H17C H 0.3501 0.0625 0.4505 0.177 Uiso 1 1 calc R
C18 C 0.4852(7) 0.4187(5) 0.5637(4) 0.0470(16) Uani 1 1 d .
C19 C 0.4622(9) 0.4039(7) 0.4896(5) 0.070(2) Uani 1 1 d .
H19 H 0.4342 0.3384 0.4811 0.084 Uiso 1 1 calc R
C20 C 0.4789(9) 0.4831(6) 0.4261(4) 0.065(2) Uani 1 1 d .
H20 H 0.4655 0.4691 0.3753 0.078 Uiso 1 1 calc R
C21 C 0.0993(11) 0.5615(9) 0.5773(6) 0.098(3) Uani 1 1 d .
H21A H 0.1081 0.6375 0.5737 0.148 Uiso 1 1 calc R
H21B H 0.0215 0.5508 0.5505 0.148 Uiso 1 1 calc R
H21C H 0.1850 0.5251 0.5523 0.148 Uiso 1 1 calc R
C22 C -0.0977(9) 0.5790(9) 0.7293(7) 0.100(3) Uani 1 1 d .
H22A H -0.1244 0.5436 0.7820 0.150 Uiso 1 1 calc R
H22B H -0.1717 0.5786 0.6969 0.150 Uiso 1 1 calc R
H22C H -0.0827 0.6523 0.7332 0.150 Uiso 1 1 calc R
C23 C 0.0337(9) 0.3633(7) 0.6820(6) 0.079(3) Uani 1 1 d .
H23A H 0.1087 0.3275 0.6478 0.119 Uiso 1 1 calc R
H23B H -0.0547 0.3619 0.6623 0.119 Uiso 1 1 calc R
H23C H 0.0299 0.3269 0.7355 0.119 Uiso 1 1 calc R
C24 C 0.2739(12) 0.7283(7) 0.6827(7) 0.102(3) Uani 1 1 d .
H24A H 0.3340 0.7047 0.6364 0.153 Uiso 1 1 calc R
H24B H 0.3130 0.7856 0.7015 0.153 Uiso 1 1 calc R
H24C H 0.1813 0.7539 0.6686 0.153 Uiso 1 1 calc R
C25 C 0.4356(9) 0.5765(8) 0.7990(6) 0.083(3) Uani 1 1 d .
H25A H 0.4356 0.5090 0.8327 0.124 Uiso 1 1 calc R
H25B H 0.4543 0.6320 0.8290 0.124 Uiso 1 1 calc R
H25C H 0.5076 0.5699 0.7538 0.124 Uiso 1 1 calc R
C26 C 0.1389(11) 0.6654(8) 0.8481(6) 0.098(3) Uani 1 1 d .
H26A H 0.0512 0.6964 0.8297 0.147 Uiso 1 1 calc R
H26B H 0.1809 0.7198 0.8688 0.147 Uiso 1 1 calc R
H26C H 0.1215 0.6073 0.8896 0.147 Uiso 1 1 calc R
C27 C 0.6812(8) 0.3066(7) 0.8117(5) 0.075(2) Uani 1 1 d .
H27A H 0.6371 0.3246 0.7637 0.113 Uiso 1 1 calc R
H27B H 0.7637 0.2560 0.8017 0.113 Uiso 1 1 calc R
H27C H 0.7082 0.3709 0.8278 0.113 Uiso 1 1 calc R
C28 C 0.5805(8) 0.0952(6) 0.8943(5) 0.065(2) Uani 1 1 d .
H28A H 0.5273 0.0626 0.9415 0.097 Uiso 1 1 calc R
H28B H 0.6792 0.0704 0.8945 0.097 Uiso 1 1 calc R
H28C H 0.5490 0.0754 0.8475 0.097 Uiso 1 1 calc R
C29 C 0.6086(10) 0.2744(8) 0.9880(5) 0.086(3) Uani 1 1 d .
H29A H 0.5974 0.3512 0.9900 0.129 Uiso 1 1 calc R
H29B H 0.7059 0.2469 0.9902 0.129 Uiso 1 1 calc R
H29C H 0.5507 0.2406 1.0327 0.129 Uiso 1 1 calc R
C30 C 0.2760(11) 0.4272(7) 1.0135(5) 0.086(3) Uani 1 1 d .
H30A H 0.3521 0.4053 1.0451 0.129 Uiso 1 1 calc R
H30B H 0.1899 0.4436 1.0482 0.129 Uiso 1 1 calc R
H30C H 0.2969 0.4902 0.9774 0.129 Uiso 1 1 calc R
C31 C 0.2363(9) 0.1961(7) 1.0299(5) 0.075(2) Uani 1 1 d .
H31A H 0.2298 0.1345 1.0028 0.113 Uiso 1 1 calc R
H31B H 0.1521 0.2088 1.0670 0.113 Uiso 1 1 calc R
H31C H 0.3171 0.1825 1.0586 0.113 Uiso 1 1 calc R
C32 C 0.0852(8) 0.3533(6) 0.9134(5) 0.065(2) Uani 1 1 d .
H32A H 0.0871 0.4222 0.8815 0.098 Uiso 1 1 calc R
H32B H 0.0087 0.3574 0.9564 0.098 Uiso 1 1 calc R
H32C H 0.0721 0.2993 0.8805 0.098 Uiso 1 1 calc R

loop_
_atom_site_aniso_label
_atom_site_aniso_U_11
_atom_site_aniso_U_22
_atom_site_aniso_U_33
_atom_site_aniso_U_23
_atom_site_aniso_U_13
_atom_site_aniso_U_12
Nd1 0.0435(2) 0.0470(2) 0.0368(2) -0.00463(15) -0.00445(15) -0.00810(15)
Si1 0.0437(10) 0.0618(12) 0.0592(13) -0.0007(10) -0.0079(9) -0.0043(9)
Si2 0.0781(14) 0.0432(11) 0.0637(14) -0.0087(10) -0.0069(11) -0.0144(10)
Si3 0.0505(11) 0.0592(12) 0.0497(11) 0.0003(10) -0.0161(9) -0.0087(9)
Si4 0.0648(12) 0.0537(12) 0.0394(11) -0.0053(9) -0.0021(9) -0.0043(10)
N1 0.041(3) 0.052(3) 0.032(3) -0.009(2) 0.002(2) -0.015(2)
N2 0.050(3) 0.050(3) 0.037(3) 0.001(2) 0.003(2) -0.014(3)
N3 0.048(3) 0.040(3) 0.050(3) -0.004(3) -0.005(3) 0.000(2)
N4 0.049(3) 0.054(3) 0.036(3) -0.008(3) -0.007(2) -0.004(3)
C1 0.059(4) 0.041(4) 0.070(5) -0.004(4) -0.001(4) -0.007(3)
C2 0.044(3) 0.049(4) 0.030(3) -0.004(3) 0.001(3) -0.012(3)
C3 0.040(3) 0.049(4) 0.054(4) 0.003(3) -0.005(3) -0.008(3)
C4 0.044(4) 0.057(4) 0.050(4) -0.005(3) -0.001(3) -0.009(3)
C5 0.047(4) 0.087(6) 0.076(6) 0.005(5) 0.006(4) -0.013(4)
C6 0.043(3) 0.048(4) 0.048(4) -0.009(3) -0.009(3) -0.007(3)
C7 0.042(3) 0.050(4) 0.048(4) -0.003(3) -0.002(3) -0.014(3)
C8 0.137(8) 0.043(4) 0.055(5) -0.011(4) -0.049(5) 0.005(5)
C9 0.060(5) 0.079(6) 0.095(7) -0.020(5) 0.002(5) -0.028(4)
C10 0.077(6) 0.098(7) 0.067(6) -0.037(5) -0.023(5) -0.021(5)
C11 0.052(4) 0.079(5) 0.046(4) -0.017(4) -0.003(3) -0.017(4)
C12 0.046(4) 0.058(4) 0.045(4) -0.004(3) 0.001(3) -0.014(3)
C13 0.057(4) 0.067(5) 0.057(5) -0.008(4) 0.006(4) -0.006(4)
C14 0.067(5) 0.092(6) 0.064(5) -0.002(5) -0.008(4) 0.019(5)
C15 0.115(5) 0.183(8) 0.057(4) -0.015(4) -0.003(3) -0.027(5)
C16 0.115(5) 0.183(8) 0.057(4) -0.015(4) -0.003(3) -0.027(5)
C17 0.115(5) 0.183(8) 0.057(4) -0.015(4) -0.003(3) -0.027(5)
C18 0.048(4) 0.049(4) 0.042(4) -0.003(3) 0.007(3) -0.016(3)
C19 0.098(6) 0.065(5) 0.050(5) -0.005(4) -0.005(4) -0.032(5)
C20 0.094(6) 0.066(5) 0.039(4) 0.003(4) -0.013(4) -0.033(4)
C21 0.093(7) 0.134(9) 0.071(6) 0.008(6) -0.033(5) -0.018(6)
C22 0.063(5) 0.106(8) 0.129(9) -0.031(7) -0.012(6) 0.018(5)
C23 0.059(5) 0.080(6) 0.107(7) -0.023(5) -0.027(5) -0.011(4)
C24 0.140(9) 0.055(5) 0.114(9) 0.008(5) -0.024(7) -0.035(6)
C25 0.084(6) 0.087(6) 0.087(7) -0.021(5) -0.013(5) -0.034(5)
C26 0.115(8) 0.074(6) 0.110(8) -0.046(6) -0.002(7) -0.012(6)
C27 0.048(4) 0.094(6) 0.083(6) 0.010(5) -0.012(4) -0.023(4)
C28 0.065(5) 0.059(5) 0.068(5) 0.007(4) -0.017(4) -0.003(4)
C29 0.089(6) 0.107(7) 0.072(6) -0.016(5) -0.040(5) -0.007(6)
C30 0.123(8) 0.077(6) 0.060(6) -0.027(5) -0.005(5) -0.005(6)
C31 0.079(6) 0.079(6) 0.058(5) 0.011(4) 0.005(4) -0.006(5)
C32 0.062(5) 0.063(5) 0.065(5) 0.001(4) 0.004(4) -0.008(4)

loop_
_atom_type_symbol
_atom_type_description
_atom_type_scat_dispersion_real
_atom_type_scat_dispersion_imag
_atom_type_scat_source
C C 0.0033 0.0016 'International Tables Vol C Tables 4.2.6.8 and 6.1.1.4'
H H 0.0000 0.0000 'International Tables Vol C Tables 4.2.6.8 and 6.1.1.4'
N N 0.0061 0.0033 'International Tables Vol C Tables 4.2.6.8 and 6.1.1.4'
Nd Nd -0.1943 3.0179 'International Tables Vol C Tables 4.2.6.8 and 6.1.1.4'
Si Si 0.0817 0.0704 'International Tables Vol C Tables 4.2.6.8 and 6.1.1.4'

loop_
_geom_angle_atom_site_label_1
_geom_angle_atom_site_label_2
_geom_angle_atom_site_label_3
_geom_angle
_geom_angle_site_symmetry_1
_geom_angle_site_symmetry_3
N3 Nd1 N4 110.8(2) . .
N3 Nd1 N2 96.11(19) . .
N4 Nd1 N2 127.14(19) . .
N3 Nd1 N1 135.05(18) . .
N4 Nd1 N1 108.31(18) . .
N2 Nd1 N1 76.93(17) . .
N3 Nd1 C4 119.76(19) . .
N4 Nd1 C4 107.40(19) . .
N2 Nd1 C4 24.77(18) . .
N1 Nd1 C4 66.40(17) . .
N3 Nd1 Si1 28.48(14) . .
N4 Nd1 Si1 130.67(14) . .
N2 Nd1 Si1 93.78(14) . .
N1 Nd1 Si1 106.82(13) . .
C4 Nd1 Si1 117.95(14) . .
N3 Nd1 Si4 94.50(14) . .
N4 Nd1 Si4 26.55(14) . .
N2 Nd1 Si4 153.09(14) . .
N1 Nd1 Si4 111.72(12) . .
C4 Nd1 Si4 133.65(14) . .
Si1 Nd1 Si4 107.03(5) . .
N3 Si1 C21 113.9(4) . .
N3 Si1 C22 114.9(4) . .
C21 Si1 C22 108.3(5) . .
N3 Si1 C23 106.4(3) . .
C21 Si1 C23 105.5(5) . .
C22 Si1 C23 107.2(4) . .
N3 Si1 Nd1 40.26(18) . .
C21 Si1 Nd1 117.2(4) . .
C22 Si1 Nd1 134.1(4) . .
C23 Si1 Nd1 66.9(3) . .
N3 Si2 C25 109.4(4) . .
N3 Si2 C26 112.8(4) . .
C25 Si2 C26 106.6(5) . .
N3 Si2 C24 113.1(4) . .
C25 Si2 C24 108.7(5) . .
C26 Si2 C24 106.0(5) . .
N4 Si3 C29 114.8(4) . .
N4 Si3 C28 111.5(3) . .
C29 Si3 C28 106.3(4) . .
N4 Si3 C27 109.4(3) . .
C29 Si3 C27 105.2(4) . .
C28 Si3 C27 109.3(4) . .
N4 Si4 C30 115.3(4) . .
N4 Si4 C31 113.4(3) . .
C30 Si4 C31 105.6(4) . .
N4 Si4 C32 107.6(3) . .
C30 Si4 C32 106.6(4) . .
C31 Si4 C32 108.0(4) . .
N4 Si4 Nd1 37.32(18) . .
C30 Si4 Nd1 124.4(3) . .
C31 Si4 Nd1 128.8(3) . .
C32 Si4 Nd1 70.4(3) . .
C2 N1 C6 117.6(5) . .
C2 N1 Nd1 105.6(4) . .
C6 N1 Nd1 135.5(4) . .
C4 N2 C18 119.2(5) . .
C4 N2 Nd1 106.4(4) . .
C18 N2 Nd1 132.1(4) . .
Si1 N3 Si2 123.7(3) . .
Si1 N3 Nd1 111.3(3) . .
Si2 N3 Nd1 125.1(3) . .
Si4 N4 Si3 122.0(3) . .
Si4 N4 Nd1 116.1(3) . .
Si3 N4 Nd1 121.8(3) . .
C2 C1 H1A 109.5 . .
C2 C1 H1B 109.5 . .
H1A C1 H1B 109.5 . .
C2 C1 H1C 109.5 . .
H1A C1 H1C 109.5 . .
H1B C1 H1C 109.5 . .
N1 C2 C3 123.9(6) . .
N1 C2 C1 122.1(6) . .
C3 C2 C1 114.0(6) . .
C4 C3 C2 128.6(6) . .
C4 C3 H3 115.7 . .
C2 C3 H3 115.7 . .
N2 C4 C3 123.2(6) . .
N2 C4 C5 120.0(6) . .
C3 C4 C5 116.8(6) . .
N2 C4 Nd1 48.8(3) . .
C3 C4 Nd1 80.1(4) . .
C5 C4 Nd1 150.7(5) . .
C4 C5 H5A 109.5 . .
C4 C5 H5B 109.5 . .
H5A C5 H5B 109.5 . .
C4 C5 H5C 109.5 . .
H5A C5 H5C 109.5 . .
H5B C5 H5C 109.5 . .
C11 C6 C7 122.3(6) . .
C11 C6 N1 118.2(6) . .
C7 C6 N1 119.5(6) . .
C8 C7 C6 113.8(7) . .
C8 C7 C12 121.5(6) . .
C6 C7 C12 124.6(6) . .
C7 C8 C9 129.4(9) . .
C7 C8 H8 115.3 . .
C9 C8 H8 115.3 . .
C8 C9 C10 116.0(8) . .
C8 C9 H9 122.0 . .
C10 C9 H9 122.0 . .
C9 C10 C11 120.4(8) . .
C9 C10 H10 119.8 . .
C11 C10 H10 119.8 . .
C10 C11 C6 118.0(7) . .
C10 C11 C15 119.7(8) . .
C6 C11 C15 122.3(7) . .
C7 C12 C14 113.2(6) . .
C7 C12 C13 112.1(6) . .
C14 C12 C13 108.7(6) . .
C7 C12 H12 107.5 . .
C14 C12 H12 107.5 . .
C13 C12 H12 107.5 . .
C12 C13 H13A 109.5 . .
C12 C13 H13B 109.5 . .
H13A C13 H13B 109.5 . .
C12 C13 H13C 109.5 . .
H13A C13 H13C 109.5 . .
H13B C13 H13C 109.5 . .
C12 C14 H14A 109.5 . .
C12 C14 H14B 109.5 . .
H14A C14 H14B 109.5 . .
C12 C14 H14C 109.5 . .
H14A C14 H14C 109.5 . .
H14B C14 H14C 109.5 . .
C16 C15 C11 113.6(10) . .
C16 C15 C17 109.0(9) . .
C11 C15 C17 107.7(10) . .
C16 C15 H15 108.8 . .
C11 C15 H15 108.8 . .
C17 C15 H15 108.8 . .
C15 C16 H16A 109.5 . .
C15 C16 H16B 109.5 . .
H16A C16 H16B 109.5 . .
C15 C16 H16C 109.5 . .
H16A C16 H16C 109.5 . .
H16B C16 H16C 109.5 . .
C15 C17 H17A 109.5 . .
C15 C17 H17B 109.5 . .
H17A C17 H17B 109.5 . .
C15 C17 H17C 109.5 . .
H17A C17 H17C 109.5 . .
H17B C17 H17C 109.5 . .
C19 C18 C20 117.0(6) . 2_666
C19 C18 N2 120.2(6) . .
C20 C18 N2 122.7(6) 2_666 .
C18 C19 C20 121.8(7) . .
C18 C19 H19 119.1 . .
C20 C19 H19 119.1 . .
C18 C20 C19 121.1(7) 2_666 .
C18 C20 H20 119.5 2_666 .
C19 C20 H20 119.5 . .
Si1 C21 H21A 109.5 . .
Si1 C21 H21B 109.5 . .
H21A C21 H21B 109.5 . .
Si1 C21 H21C 109.5 . .
H21A C21 H21C 109.5 . .
H21B C21 H21C 109.5 . .
Si1 C22 H22A 109.5 . .
Si1 C22 H22B 109.5 . .
H22A C22 H22B 109.5 . .
Si1 C22 H22C 109.5 . .
H22A C22 H22C 109.5 . .
H22B C22 H22C 109.5 . .
Si1 C23 H23A 109.5 . .
Si1 C23 H23B 109.5 . .
H23A C23 H23B 109.5 . .
Si1 C23 H23C 109.5 . .
H23A C23 H23C 109.5 . .
H23B C23 H23C 109.5 . .
Si2 C24 H24A 109.5 . .
Si2 C24 H24B 109.5 . .
H24A C24 H24B 109.5 . .
Si2 C24 H24C 109.5 . .
H24A C24 H24C 109.5 . .
H24B C24 H24C 109.5 . .
Si2 C25 H25A 109.5 . .
Si2 C25 H25B 109.5 . .
H25A C25 H25B 109.5 . .
Si2 C25 H25C 109.5 . .
H25A C25 H25C 109.5 . .
H25B C25 H25C 109.5 . .
Si2 C26 H26A 109.5 . .
Si2 C26 H26B 109.5 . .
H26A C26 H26B 109.5 . .
Si2 C26 H26C 109.5 . .
H26A C26 H26C 109.5 . .
H26B C26 H26C 109.5 . .
Si3 C27 H27A 109.5 . .
Si3 C27 H27B 109.5 . .
H27A C27 H27B 109.5 . .
Si3 C27 H27C 109.5 . .
H27A C27 H27C 109.5 . .
H27B C27 H27C 109.5 . .
Si3 C28 H28A 109.5 . .
Si3 C28 H28B 109.5 . .
H28A C28 H28B 109.5 . .
Si3 C28 H28C 109.5 . .
H28A C28 H28C 109.5 . .
H28B C28 H28C 109.5 . .
Si3 C29 H29A 109.5 . .
Si3 C29 H29B 109.5 . .
H29A C29 H29B 109.5 . .
Si3 C29 H29C 109.5 . .
H29A C29 H29C 109.5 . .
H29B C29 H29C 109.5 . .
Si4 C30 H30A 109.5 . .
Si4 C30 H30B 109.5 . .
H30A C30 H30B 109.5 . .
Si4 C30 H30C 109.5 . .
H30A C30 H30C 109.5 . .
H30B C30 H30C 109.5 . .
Si4 C31 H31A 109.5 . .
Si4 C31 H31B 109.5 . .
H31A C31 H31B 109.5 . .
Si4 C31 H31C 109.5 . .
H31A C31 H31C 109.5 . .
H31B C31 H31C 109.5 . .
Si4 C32 H32A 109.5 . .
Si4 C32 H32B 109.5 . .
H32A C32 H32B 109.5 . .
Si4 C32 H32C 109.5 . .
H32A C32 H32C 109.5 . .
H32B C32 H32C 109.5 . .

loop_
_geom_bond_atom_site_label_1
_geom_bond_atom_site_label_2
_geom_bond_distance
_geom_bond_site_symmetry_2
Nd1 N3 2.306(5) .
Nd1 N4 2.312(5) .
Nd1 N2 2.408(5) .
Nd1 N1 2.480(5) .
Nd1 C4 3.070(7) .
Nd1 Si1 3.326(2) .
Nd1 Si4 3.423(2) .
Si1 N3 1.702(6) .
Si1 C21 1.852(10) .
Si1 C22 1.870(9) .
Si1 C23 1.888(9) .
Si2 N3 1.716(6) .
Si2 C25 1.869(9) .
Si2 C26 1.874(10) .
Si2 C24 1.884(9) .
Si3 N4 1.739(6) .
Si3 C29 1.875(8) .
Si3 C28 1.875(8) .
Si3 C27 1.889(8) .
Si4 N4 1.704(6) .
Si4 C30 1.864(8) .
Si4 C31 1.871(8) .
Si4 C32 1.880(8) .
N1 C2 1.326(8) .
N1 C6 1.456(8) .
N2 C4 1.341(9) .
N2 C18 1.433(8) .
C1 C2 1.521(9) .
C1 H1A 0.9700 .
C1 H1B 0.9700 .
C1 H1C 0.9700 .
C2 C3 1.403(8) .
C3 C4 1.396(9) .
C3 H3 0.9400 .
C4 C5 1.525(9) .
C5 H5A 0.9700 .
C5 H5B 0.9700 .
C5 H5C 0.9700 .
C6 C11 1.396(9) .
C6 C7 1.404(9) .
C7 C8 1.328(10) .
C7 C12 1.489(9) .
C8 C9 1.337(11) .
C8 H8 0.9400 .
C9 C10 1.394(12) .
C9 H9 0.9400 .
C10 C11 1.396(10) .
C10 H10 0.9400 .
C11 C15 1.524(13) .
C12 C14 1.518(10) .
C12 C13 1.526(9) .
C12 H12 0.9900 .
C13 H13A 0.9700 .
C13 H13B 0.9700 .
C13 H13C 0.9700 .
C14 H14A 0.9700 .
C14 H14B 0.9700 .
C14 H14C 0.9700 .
C15 C16 1.484(16) .
C15 C17 1.559(17) .
C15 H15 0.9900 .
C16 H16A 0.9700 .
C16 H16B 0.9700 .
C16 H16C 0.9700 .
C17 H17A 0.9700 .
C17 H17B 0.9700 .
C17 H17C 0.9700 .
C18 C19 1.361(10) .
C18 C20 1.372(10) 2_666
C19 C20 1.389(10) .
C19 H19 0.9400 .
C20 C18 1.372(10) 2_666
C20 H20 0.9400 .
C21 H21A 0.9700 .
C21 H21B 0.9700 .
C21 H21C 0.9700 .
C22 H22A 0.9700 .
C22 H22B 0.9700 .
C22 H22C 0.9700 .
C23 H23A 0.9700 .
C23 H23B 0.9700 .
C23 H23C 0.9700 .
C24 H24A 0.9700 .
C24 H24B 0.9700 .
C24 H24C 0.9700 .
C25 H25A 0.9700 .
C25 H25B 0.9700 .
C25 H25C 0.9700 .
C26 H26A 0.9700 .
C26 H26B 0.9700 .
C26 H26C 0.9700 .
C27 H27A 0.9700 .
C27 H27B 0.9700 .
C27 H27C 0.9700 .
C28 H28A 0.9700 .
C28 H28B 0.9700 .
C28 H28C 0.9700 .
C29 H29A 0.9700 .
C29 H29B 0.9700 .
C29 H29C 0.9700 .
C30 H30A 0.9700 .
C30 H30B 0.9700 .
C30 H30C 0.9700 .
C31 H31A 0.9700 .
C31 H31B 0.9700 .
C31 H31C 0.9700 .
C32 H32A 0.9700 .
C32 H32B 0.9700 .
C32 H32C 0.9700 .

loop_
_geom_torsion_atom_site_label_1
_geom_torsion_atom_site_label_2
_geom_torsion_atom_site_label_3
_geom_torsion_atom_site_label_4
_geom_torsion
_geom_torsion_site_symmetry_1
_geom_torsion_site_symmetry_4
N4 Nd1 Si1 N3 52.9(3) . .
N2 Nd1 Si1 N3 -95.8(3) . .
N1 Nd1 Si1 N3 -173.3(3) . .
C4 Nd1 Si1 N3 -101.6(3) . .
Si4 Nd1 Si1 N3 66.9(3) . .
N3 Nd1 Si1 C21 95.6(5) . .
N4 Nd1 Si1 C21 148.5(4) . .
N2 Nd1 Si1 C21 -0.2(4) . .
N1 Nd1 Si1 C21 -77.7(4) . .
C4 Nd1 Si1 C21 -6.0(4) . .
Si4 Nd1 Si1 C21 162.5(4) . .
N3 Nd1 Si1 C22 -76.3(6) . .
N4 Nd1 Si1 C22 -23.4(5) . .
N2 Nd1 Si1 C22 -172.1(5) . .
N1 Nd1 Si1 C22 110.4(5) . .
C4 Nd1 Si1 C22 -177.8(5) . .
Si4 Nd1 Si1 C22 -9.4(5) . .
N3 Nd1 Si1 C23 -168.2(5) . .
N4 Nd1 Si1 C23 -115.4(4) . .
N2 Nd1 Si1 C23 95.9(4) . .
N1 Nd1 Si1 C23 18.5(4) . .
C4 Nd1 Si1 C23 90.2(4) . .
Si4 Nd1 Si1 C23 -101.3(3) . .
N3 Nd1 Si4 N4 -129.6(3) . .
N2 Nd1 Si4 N4 -16.6(4) . .
N1 Nd1 Si4 N4 87.7(3) . .
C4 Nd1 Si4 N4 10.1(4) . .
Si1 Nd1 Si4 N4 -155.7(3) . .
N3 Nd1 Si4 C30 -42.2(4) . .
N4 Nd1 Si4 C30 87.5(5) . .
N2 Nd1 Si4 C30 70.8(5) . .
N1 Nd1 Si4 C30 175.1(4) . .
C4 Nd1 Si4 C30 97.6(4) . .
Si1 Nd1 Si4 C30 -68.3(4) . .
N3 Nd1 Si4 C31 152.7(4) . .
N4 Nd1 Si4 C31 -77.7(5) . .
N2 Nd1 Si4 C31 -94.3(5) . .
N1 Nd1 Si4 C31 10.0(4) . .
C4 Nd1 Si4 C31 -67.6(4) . .
Si1 Nd1 Si4 C31 126.6(4) . .
N3 Nd1 Si4 C32 54.9(3) . .
N4 Nd1 Si4 C32 -175.5(4) . .
N2 Nd1 Si4 C32 167.9(4) . .
N1 Nd1 Si4 C32 -87.8(3) . .
C4 Nd1 Si4 C32 -165.3(3) . .
Si1 Nd1 Si4 C32 28.8(3) . .
N3 Nd1 N1 C2 145.8(4) . .
N4 Nd1 N1 C2 -64.9(4) . .
N2 Nd1 N1 C2 60.2(4) . .
C4 Nd1 N1 C2 36.5(4) . .
Si1 Nd1 N1 C2 150.3(4) . .
Si4 Nd1 N1 C2 -93.0(4) . .
N3 Nd1 N1 C6 -47.7(6) . .
N4 Nd1 N1 C6 101.6(6) . .
N2 Nd1 N1 C6 -133.2(6) . .
C4 Nd1 N1 C6 -156.9(6) . .
Si1 Nd1 N1 C6 -43.2(6) . .
Si4 Nd1 N1 C6 73.6(6) . .
N3 Nd1 N2 C4 163.6(4) . .
N4 Nd1 N2 C4 41.8(5) . .
N1 Nd1 N2 C4 -61.5(4) . .
Si1 Nd1 N2 C4 -167.9(4) . .
Si4 Nd1 N2 C4 51.0(6) . .
N3 Nd1 N2 C18 1.8(6) . .
N4 Nd1 N2 C18 -120.1(5) . .
N1 Nd1 N2 C18 136.7(6) . .
C4 Nd1 N2 C18 -161.8(8) . .
Si1 Nd1 N2 C18 30.3(5) . .
Si4 Nd1 N2 C18 -110.8(6) . .
C21 Si1 N3 Si2 75.4(6) . .
C22 Si1 N3 Si2 -50.4(6) . .
C23 Si1 N3 Si2 -168.8(4) . .
Nd1 Si1 N3 Si2 179.9(6) . .
C21 Si1 N3 Nd1 -104.5(5) . .
C22 Si1 N3 Nd1 129.7(4) . .
C23 Si1 N3 Nd1 11.3(4) . .
C25 Si2 N3 Si1 -170.0(4) . .
C26 Si2 N3 Si1 71.6(6) . .
C24 Si2 N3 Si1 -48.6(6) . .
C25 Si2 N3 Nd1 9.9(5) . .
C26 Si2 N3 Nd1 -108.5(5) . .
C24 Si2 N3 Nd1 131.3(5) . .
N4 Nd1 N3 Si1 -139.7(3) . .
N2 Nd1 N3 Si1 86.7(3) . .
N1 Nd1 N3 Si1 9.1(4) . .
C4 Nd1 N3 Si1 94.5(3) . .
Si4 Nd1 N3 Si1 -118.1(3) . .
N4 Nd1 N3 Si2 40.4(4) . .
N2 Nd1 N3 Si2 -93.2(4) . .
N1 Nd1 N3 Si2 -170.8(3) . .
C4 Nd1 N3 Si2 -85.4(4) . .
Si1 Nd1 N3 Si2 -179.9(6) . .
Si4 Nd1 N3 Si2 62.0(3) . .
C30 Si4 N4 Si3 69.1(5) . .
C31 Si4 N4 Si3 -52.8(5) . .
C32 Si4 N4 Si3 -172.2(4) . .
Nd1 Si4 N4 Si3 -176.7(6) . .
C30 Si4 N4 Nd1 -114.2(4) . .
C31 Si4 N4 Nd1 123.9(4) . .
C32 Si4 N4 Nd1 4.5(4) . .
C29 Si3 N4 Si4 -27.6(6) . .
C28 Si3 N4 Si4 93.3(4) . .
C27 Si3 N4 Si4 -145.6(4) . .
C29 Si3 N4 Nd1 155.9(4) . .
C28 Si3 N4 Nd1 -83.1(4) . .
C27 Si3 N4 Nd1 37.9(5) . .
N3 Nd1 N4 Si4 55.2(3) . .
N2 Nd1 N4 Si4 170.7(2) . .
N1 Nd1 N4 Si4 -102.1(3) . .
C4 Nd1 N4 Si4 -172.3(3) . .
Si1 Nd1 N4 Si4 31.2(4) . .
N3 Nd1 N4 Si3 -128.1(3) . .
N2 Nd1 N4 Si3 -12.7(4) . .
N1 Nd1 N4 Si3 74.6(3) . .
C4 Nd1 N4 Si3 4.3(4) . .
Si1 Nd1 N4 Si3 -152.1(2) . .
Si4 Nd1 N4 Si3 176.7(6) . .
C6 N1 C2 C3 161.9(6) . .
Nd1 N1 C2 C3 -28.7(7) . .
C6 N1 C2 C1 -17.2(9) . .
Nd1 N1 C2 C1 152.2(5) . .
N1 C2 C3 C4 -33.3(11) . .
C1 C2 C3 C4 145.9(7) . .
C18 N2 C4 C3 -163.3(6) . .
Nd1 N2 C4 C3 32.1(8) . .
C18 N2 C4 C5 18.2(10) . .
Nd1 N2 C4 C5 -146.4(6) . .
C18 N2 C4 Nd1 164.6(7) . .
C2 C3 C4 N2 32.1(12) . .
C2 C3 C4 C5 -149.3(8) . .
C2 C3 C4 Nd1 56.0(7) . .
N3 Nd1 C4 N2 -18.8(5) . .
N4 Nd1 C4 N2 -146.2(4) . .
N1 Nd1 C4 N2 111.0(5) . .
Si1 Nd1 C4 N2 13.7(5) . .
Si4 Nd1 C4 N2 -150.9(4) . .
N3 Nd1 C4 C3 -172.0(4) . .
N4 Nd1 C4 C3 60.6(4) . .
N2 Nd1 C4 C3 -153.2(7) . .
N1 Nd1 C4 C3 -42.2(4) . .
Si1 Nd1 C4 C3 -139.5(4) . .
Si4 Nd1 C4 C3 55.9(4) . .
N3 Nd1 C4 C5 59.5(11) . .
N4 Nd1 C4 C5 -67.9(11) . .
N2 Nd1 C4 C5 78.3(11) . .
N1 Nd1 C4 C5 -170.7(11) . .
Si1 Nd1 C4 C5 92.0(10) . .
Si4 Nd1 C4 C5 -72.6(11) . .
C2 N1 C6 C11 -81.8(8) . .
Nd1 N1 C6 C11 112.8(7) . .
C2 N1 C6 C7 99.8(7) . .
Nd1 N1 C6 C7 -65.6(8) . .
C11 C6 C7 C8 1.8(10) . .
N1 C6 C7 C8 -179.9(6) . .
C11 C6 C7 C12 179.5(7) . .
N1 C6 C7 C12 -2.2(10) . .
C6 C7 C8 C9 -2.6(13) . .
C12 C7 C8 C9 179.6(8) . .
C7 C8 C9 C10 1.9(15) . .
C8 C9 C10 C11 -0.1(14) . .
C9 C10 C11 C6 -0.5(13) . .
C9 C10 C11 C15 -179.2(9) . .
C7 C6 C11 C10 -0.4(11) . .
N1 C6 C11 C10 -178.7(7) . .
C7 C6 C11 C15 178.3(9) . .
N1 C6 C11 C15 -0.1(12) . .
C8 C7 C12 C14 78.0(9) . .
C6 C7 C12 C14 -99.6(8) . .
C8 C7 C12 C13 -45.4(10) . .
C6 C7 C12 C13 137.1(7) . .
C10 C11 C15 C16 55.6(14) . .
C6 C11 C15 C16 -123.0(11) . .
C10 C11 C15 C17 -65.2(12) . .
C6 C11 C15 C17 116.2(10) . .
C4 N2 C18 C19 79.0(9) . .
Nd1 N2 C18 C19 -121.0(7) . .
C4 N2 C18 C20 -103.8(8) . 2_666
Nd1 N2 C18 C20 56.1(9) . 2_666
C20 C18 C19 C20 2.2(14) 2_666 .
N2 C18 C19 C20 179.5(7) . .
C18 C19 C20 C18 -2.3(14) . 2_666
